data_1517618
loop_
_publ_author_name
'Mohd. R. Razali'
'Aron Urbatsch'
'Glen B. Deacon'
'Stuart R. Batten'

_publ_section_title
;
 Coordination polymers of transition metals derived from the in situ
 nucleophilic addition of alcohols to dicyanonitrosomethanide
 [C(CN)2(NO)]-
;
_journal_name_full
;
Inorganica Chimica Acta
;
_journal_page_first 120
_journal_page_last 126
_journal_volume 403
_journal_year 2013
_chemical_formula_moiety '2(C18 H16 N8 Ni O4),2(C1.5 H3.5 N0.5 O0.5)'
_chemical_formula_sum 'C19.5 H19.5 N8.5 Ni O4.5'
_chemical_formula_weight 503.65
_space_group_IT_number 2
_symmetry_cell_setting triclinic
_symmetry_space_group_name_Hall '-P 1'
_symmetry_space_group_name_H-M 'P -1'
_atom_sites_solution_hydrogens geom
_atom_sites_solution_primary direct
_atom_sites_solution_secondary difmap
_cell_angle_alpha 92.24(3)
_cell_angle_beta 96.77(3)
_cell_angle_gamma 115.10(3)
_cell_formula_units_Z 2
_cell_length_a 10.975(2)
_cell_length_b 11.641(2)
_cell_length_c 13.659(3)
_cell_measurement_reflns_used 20182
_cell_measurement_temperature 123.00(18)
_cell_measurement_theta_max 22.95
_cell_measurement_theta_min 2.316
_cell_volume 1561.5(7)
_computing_cell_refinement 'CrysAlisPro, Agilent Technologies'
_computing_data_collection 'CrysAlisPro, Agilent Technologies'
_computing_data_reduction 'CrysAlisPro, Agilent Technologies'
_computing_molecular_graphics X-SEED
_computing_publication_material 'XCIF V6.12 (BrukerAXS, 2001).'
_computing_structure_refinement 'SHELXL-97 (Sheldrick, 1997)'
_computing_structure_solution 'SHELXS-97 (Sheldrick, 1990)'
_diffrn_ambient_temperature 123.00(18)
_diffrn_detector_area_resol_mean 10.3389
_diffrn_measured_fraction_theta_full 0.970
_diffrn_measured_fraction_theta_max 0.970
_diffrn_measurement_device_type 'Xcalibur, Ruby, Gemini ultra'
_diffrn_measurement_method 'phi and omega scans'
_diffrn_radiation_monochromator graphite
_diffrn_radiation_source 'Enhance (Mo) X-ray source'
_diffrn_radiation_type MoK\a
_diffrn_radiation_wavelength 0.7107
_diffrn_reflns_av_R_equivalents 0.0535
_diffrn_reflns_av_sigmaI/netI 0.0503
_diffrn_reflns_limit_h_max 11
_diffrn_reflns_limit_h_min -12
_diffrn_reflns_limit_k_max 12
_diffrn_reflns_limit_k_min -12
_diffrn_reflns_limit_l_max 15
_diffrn_reflns_limit_l_min -15
_diffrn_reflns_number 20166
_diffrn_reflns_theta_full 23.58
_diffrn_reflns_theta_max 23.58
_diffrn_reflns_theta_min 1.51
_exptl_absorpt_coefficient_mu 0.656
_exptl_absorpt_correction_T_max 1.0000
_exptl_absorpt_correction_T_min 0.93036
_exptl_absorpt_correction_type multi-scan
_exptl_absorpt_process_details SADABS
_exptl_crystal_colour green
_exptl_crystal_density_diffrn 1.071
_exptl_crystal_density_method 'not measured'
_exptl_crystal_description plate
_exptl_crystal_F_000 520
_exptl_crystal_size_max 0.2
_exptl_crystal_size_mid 0.2
_exptl_crystal_size_min 0.05
_refine_diff_density_max 1.495
_refine_diff_density_min -0.305
_refine_diff_density_rms 0.090
_refine_ls_extinction_method none
_refine_ls_goodness_of_fit_ref 1.042
_refine_ls_hydrogen_treatment mixed
_refine_ls_matrix_type full
_refine_ls_number_parameters 339
_refine_ls_number_reflns 4528
_refine_ls_number_restraints 2
_refine_ls_restrained_S_all 1.042
_refine_ls_R_factor_all 0.0758
_refine_ls_R_factor_gt 0.0613
_refine_ls_shift/su_max 0.000
_refine_ls_shift/su_mean 0.000
_refine_ls_structure_factor_coef Fsqd
_refine_ls_weighting_details 'calc w=1/[\s^2^(Fo^2^)+(0.1266P)^2^+1.1968P] where P=(Fo^2^+2Fc^2^)/3'
_refine_ls_weighting_scheme calc
_refine_ls_wR_factor_gt 0.1879
_refine_ls_wR_factor_ref 0.1979
_reflns_number_gt 3462
_reflns_number_total 4528
_reflns_threshold_expression >2sigma(I)
_cod_data_source_file ICA-2013-403-120-126-1.cif
_cod_data_source_block 1
_cod_original_cell_volume 1561.5(5)
_cod_original_sg_symbol_H-M P-1
_cod_original_formula_sum 'C19.50 H19.50 N8.50 Ni O4.50'
_cod_database_code 1517618

loop_
_symmetry_equiv_pos_as_xyz
'x, y, z'
'-x, -y, -z'

loop_
_atom_site_label
_atom_site_type_symbol
_atom_site_fract_x
_atom_site_fract_y
_atom_site_fract_z
_atom_site_U_iso_or_equiv
_atom_site_adp_type
_atom_site_occupancy
_atom_site_symmetry_multiplicity
_atom_site_calc_flag
_atom_site_refinement_flags
Ni1 Ni 0.5000 0.5000 0.5000 0.0281(3) Uani 1 2 d S
Ni2 Ni -0.5000 0.0000 0.0000 0.0327(3) Uani 1 2 d S
O1 O 0.3324(4) 0.5011(3) 0.6597(3) 0.0492(9) Uani 1 1 d .
O2 O 0.4599(5) 0.8358(4) 0.4747(3) 0.0701(13) Uani 1 1 d .
O3 O -0.6184(4) -0.1195(3) 0.1791(3) 0.0505(9) Uani 1 1 d .
O4 O -0.5455(4) 0.2919(3) 0.1509(3) 0.0546(10) Uani 1 1 d .
O5 O -0.0535(10) 0.5605(7) 0.1397(5) 0.076(3) Uani 0.50 1 d P
N2 N 0.2653(8) 0.7645(6) 0.6651(6) 0.103(2) Uani 1 1 d .
N1 N 0.3934(4) 0.5577(4) 0.5906(3) 0.0365(10) Uani 1 1 d .
N3 N 0.5194(4) 0.6680(4) 0.4451(3) 0.0339(9) Uani 1 1 d D
H3N H 0.555(5) 0.693(4) 0.391(2) 0.041 Uiso 1 1 d D
N5 N -0.6832(7) 0.0884(6) 0.3251(4) 0.0783(17) Uani 1 1 d .
N4 N -0.5764(4) -0.0199(4) 0.1326(3) 0.0410(10) Uani 1 1 d .
N6 N -0.4985(4) 0.1755(4) 0.0283(3) 0.0379(10) Uani 1 1 d D
H6N H -0.467(5) 0.238(3) -0.009(3) 0.045 Uiso 1 1 d D
N8 N -0.3009(4) 0.0721(4) 0.0773(3) 0.0341(9) Uani 1 1 d .
N7 N 0.3185(4) 0.3979(4) 0.4013(3) 0.0311(9) Uani 1 1 d .
N9 N 0.0365(6) 0.6050(6) 0.2980(5) 0.0217(15) Uani 0.50 1 d P
C1 C 0.3228(7) 0.7216(6) 0.6219(5) 0.0637(17) Uani 1 1 d .
C2 C 0.3904(5) 0.6658(5) 0.5689(4) 0.0442(13) Uani 1 1 d .
C3 C 0.4632(6) 0.7251(5) 0.4895(4) 0.0444(14) Uani 1 1 d .
C4 C 0.5406(10) 0.9087(6) 0.4019(5) 0.090(3) Uani 1 1 d .
H4A H 0.6368 0.9300 0.4232 0.135 Uiso 1 1 calc R
H4B H 0.5292 0.9873 0.3962 0.135 Uiso 1 1 calc R
H4C H 0.5100 0.8577 0.3375 0.135 Uiso 1 1 calc R
C5 C -0.6394(7) 0.0881(6) 0.2552(5) 0.0598(17) Uani 1 1 d .
C6 C -0.5844(6) 0.0841(5) 0.1671(4) 0.0443(13) Uani 1 1 d .
C7 C -0.5376(5) 0.1894(5) 0.1091(4) 0.0433(13) Uani 1 1 d .
C8 C -0.4950(8) 0.4039(6) 0.0987(5) 0.0723(19) Uani 1 1 d .
H8A H -0.3988 0.4291 0.0936 0.108 Uiso 1 1 calc R
H8B H -0.5042 0.4735 0.1348 0.108 Uiso 1 1 calc R
H8C H -0.5473 0.3855 0.0321 0.108 Uiso 1 1 calc R
C9 C -0.2688(4) 0.0177(4) 0.1536(3) 0.0322(11) Uani 1 1 d .
H9 H -0.3335 -0.0636 0.1664 0.039 Uiso 1 1 calc R
C10 C -0.1441(4) 0.0749(4) 0.2157(3) 0.0297(10) Uani 1 1 d .
H10 H -0.1252 0.0327 0.2694 0.036 Uiso 1 1 calc R
C11 C -0.0485(5) 0.1928(4) 0.1990(3) 0.0328(11) Uani 1 1 d .
C12 C -0.0809(5) 0.2461(5) 0.1181(4) 0.0407(12) Uani 1 1 d .
H12 H -0.0168 0.3260 0.1023 0.049 Uiso 1 1 calc R
C13 C -0.2049(5) 0.1849(5) 0.0601(4) 0.0404(12) Uani 1 1 d .
H13 H -0.2241 0.2243 0.0046 0.048 Uiso 1 1 calc R
C14 C 0.0794(5) 0.2609(4) 0.2688(3) 0.0314(11) Uani 1 1 d .
C15 C 0.1973(5) 0.3430(5) 0.2375(4) 0.0442(13) Uani 1 1 d .
H15 H 0.1994 0.3547 0.1692 0.053 Uiso 1 1 calc R
C16 C 0.3118(5) 0.4078(5) 0.3050(3) 0.0386(12) Uani 1 1 d .
H16 H 0.3919 0.4638 0.2811 0.046 Uiso 1 1 calc R
C17 C 0.2047(5) 0.3174(5) 0.4308(3) 0.0379(12) Uani 1 1 d .
H17 H 0.2061 0.3057 0.4993 0.045 Uiso 1 1 calc R
C18 C 0.0846(5) 0.2497(5) 0.3680(3) 0.0362(11) Uani 1 1 d .
H18 H 0.0054 0.1953 0.3937 0.043 Uiso 1 1 calc R
C19 C -0.0628(11) 0.5471(8) 0.2262(7) 0.037(2) Uani 0.50 1 d P
H19 H -0.1485 0.4906 0.2425 0.044 Uiso 0.50 1 calc PR
C20 C 0.1775(11) 0.6780(11) 0.2882(10) 0.062(3) Uani 0.50 1 d P
H20A H 0.2305 0.6333 0.3146 0.093 Uiso 0.50 1 calc PR
H20B H 0.2118 0.7621 0.3253 0.093 Uiso 0.50 1 calc PR
H20C H 0.1860 0.6882 0.2181 0.093 Uiso 0.50 1 calc PR
C21 C 0.0186(11) 0.5844(14) 0.3977(9) 0.071(4) Uani 0.50 1 d P
H21A H -0.0787 0.5397 0.4019 0.106 Uiso 0.50 1 calc PR
H21B H 0.0577 0.6666 0.4383 0.106 Uiso 0.50 1 calc PR
H21C H 0.0645 0.5326 0.4221 0.106 Uiso 0.50 1 calc PR

loop_
_atom_site_aniso_label
_atom_site_aniso_U_11
_atom_site_aniso_U_22
_atom_site_aniso_U_33
_atom_site_aniso_U_23
_atom_site_aniso_U_13
_atom_site_aniso_U_12
Ni1 0.0241(5) 0.0269(5) 0.0287(5) -0.0100(3) -0.0122(3) 0.0120(4)
Ni2 0.0239(5) 0.0325(5) 0.0362(5) -0.0141(4) -0.0154(4) 0.0135(4)
O1 0.040(2) 0.053(2) 0.047(2) -0.0111(18) 0.0005(18) 0.0151(19)
O2 0.125(4) 0.061(3) 0.047(2) -0.003(2) -0.009(2) 0.067(3)
O3 0.056(2) 0.045(2) 0.045(2) 0.0011(18) -0.0125(18) 0.0229(19)
O4 0.070(3) 0.042(2) 0.053(2) -0.0140(18) -0.0049(19) 0.031(2)
O5 0.131(8) 0.049(5) 0.013(4) -0.007(3) 0.003(4) 0.008(5)
N2 0.118(6) 0.089(5) 0.127(6) -0.015(4) 0.039(5) 0.065(5)
N1 0.028(2) 0.044(3) 0.028(2) -0.0131(19) -0.0115(18) 0.011(2)
N3 0.036(2) 0.030(2) 0.031(2) -0.0081(18) -0.0119(18) 0.015(2)
N5 0.120(5) 0.081(4) 0.044(3) -0.007(3) -0.002(3) 0.058(4)
N4 0.030(2) 0.046(3) 0.041(2) -0.010(2) -0.0194(19) 0.018(2)
N6 0.032(2) 0.034(2) 0.043(3) -0.0129(19) -0.0110(19) 0.016(2)
N8 0.025(2) 0.034(2) 0.038(2) -0.0084(18) -0.0098(17) 0.0117(19)
N7 0.027(2) 0.034(2) 0.028(2) -0.0073(17) -0.0103(16) 0.0136(19)
N9 0.005(3) 0.035(4) 0.017(4) -0.002(3) -0.005(3) 0.004(3)
C1 0.065(4) 0.060(4) 0.071(4) -0.015(3) 0.004(3) 0.035(4)
C2 0.044(3) 0.044(3) 0.049(3) -0.015(3) -0.011(2) 0.029(3)
C3 0.065(4) 0.038(3) 0.033(3) -0.011(2) -0.020(3) 0.034(3)
C4 0.179(9) 0.059(4) 0.049(4) 0.009(3) 0.005(5) 0.070(5)
C5 0.084(5) 0.064(4) 0.038(4) -0.013(3) -0.013(3) 0.046(4)
C6 0.049(3) 0.043(3) 0.040(3) -0.019(2) -0.017(2) 0.027(3)
C7 0.042(3) 0.034(3) 0.051(3) -0.020(2) -0.025(3) 0.024(3)
C8 0.094(5) 0.048(4) 0.073(4) -0.010(3) 0.015(4) 0.030(4)
C9 0.020(2) 0.034(3) 0.035(3) -0.008(2) -0.010(2) 0.009(2)
C10 0.024(3) 0.036(3) 0.028(2) -0.006(2) -0.0092(19) 0.016(2)
C11 0.023(3) 0.035(3) 0.034(3) -0.008(2) -0.008(2) 0.011(2)
C12 0.030(3) 0.034(3) 0.042(3) -0.005(2) -0.017(2) 0.005(2)
C13 0.035(3) 0.037(3) 0.039(3) -0.001(2) -0.016(2) 0.013(3)
C14 0.030(3) 0.028(2) 0.032(3) -0.007(2) -0.010(2) 0.013(2)
C15 0.035(3) 0.053(3) 0.029(3) 0.000(2) -0.010(2) 0.007(3)
C16 0.022(3) 0.049(3) 0.031(3) 0.001(2) -0.010(2) 0.006(2)
C17 0.030(3) 0.048(3) 0.027(3) -0.008(2) -0.009(2) 0.013(3)
C18 0.026(3) 0.044(3) 0.031(3) -0.003(2) -0.004(2) 0.010(2)
C19 0.050(7) 0.026(5) 0.044(6) 0.006(4) 0.021(5) 0.023(5)
C20 0.029(6) 0.053(7) 0.085(9) 0.000(6) 0.016(6) -0.002(5)
C21 0.023(6) 0.094(10) 0.053(7) 0.015(7) -0.010(5) -0.011(6)

loop_
_atom_type_symbol
_atom_type_description
_atom_type_scat_dispersion_real
_atom_type_scat_dispersion_imag
_atom_type_scat_source
C C 0.0033 0.0016 'International Tables Vol C Tables 4.2.6.8 and 6.1.1.4'
H H 0.0000 0.0000 'International Tables Vol C Tables 4.2.6.8 and 6.1.1.4'
N N 0.0061 0.0033 'International Tables Vol C Tables 4.2.6.8 and 6.1.1.4'
O O 0.0106 0.0060 'International Tables Vol C Tables 4.2.6.8 and 6.1.1.4'
Ni Ni 0.3393 1.1124 'International Tables Vol C Tables 4.2.6.8 and 6.1.1.4'

loop_
_geom_angle_atom_site_label_1
_geom_angle_atom_site_label_2
_geom_angle_atom_site_label_3
_geom_angle
_geom_angle_site_symmetry_1
_geom_angle_site_symmetry_3
N3 Ni1 N3 180.00(9) 2_666 .
N3 Ni1 N1 101.33(16) 2_666 .
N3 Ni1 N1 78.67(16) . .
N3 Ni1 N1 78.67(16) 2_666 2_666
N3 Ni1 N1 101.33(16) . 2_666
N1 Ni1 N1 180.000(1) . 2_666
N3 Ni1 N7 89.34(15) 2_666 .
N3 Ni1 N7 90.66(15) . .
N1 Ni1 N7 89.47(14) . .
N1 Ni1 N7 90.53(14) 2_666 .
N3 Ni1 N7 90.66(15) 2_666 2_666
N3 Ni1 N7 89.34(15) . 2_666
N1 Ni1 N7 90.53(14) . 2_666
N1 Ni1 N7 89.47(14) 2_666 2_666
N7 Ni1 N7 180.000(1) . 2_666
N6 Ni2 N6 180.0(2) . 2_455
N6 Ni2 N4 101.33(17) . 2_455
N6 Ni2 N4 78.67(17) 2_455 2_455
N6 Ni2 N4 78.67(17) . .
N6 Ni2 N4 101.33(17) 2_455 .
N4 Ni2 N4 180.0(4) 2_455 .
N6 Ni2 N8 89.21(15) . .
N6 Ni2 N8 90.79(15) 2_455 .
N4 Ni2 N8 89.83(15) 2_455 .
N4 Ni2 N8 90.17(15) . .
N6 Ni2 N8 90.79(15) . 2_455
N6 Ni2 N8 89.21(15) 2_455 2_455
N4 Ni2 N8 90.17(15) 2_455 2_455
N4 Ni2 N8 89.83(15) . 2_455
N8 Ni2 N8 180.0(3) . 2_455
C3 O2 C4 116.5(5) . .
C7 O4 C8 115.4(4) . .
O1 N1 C2 119.3(4) . .
O1 N1 Ni1 127.8(3) . .
C2 N1 Ni1 112.9(4) . .
C3 N3 Ni1 114.3(3) . .
C3 N3 H3N 122(3) . .
Ni1 N3 H3N 123(3) . .
O3 N4 C6 120.1(4) . .
O3 N4 Ni2 127.2(3) . .
C6 N4 Ni2 112.6(4) . .
C7 N6 Ni2 113.8(4) . .
C7 N6 H6N 122(4) . .
Ni2 N6 H6N 124(3) . .
C9 N8 C13 116.5(4) . .
C9 N8 Ni2 122.0(3) . .
C13 N8 Ni2 120.9(3) . .
C16 N7 C17 115.6(4) . .
C16 N7 Ni1 121.8(3) . .
C17 N7 Ni1 122.6(3) . .
C19 N9 C21 121.2(8) . .
C19 N9 C20 126.2(8) . .
C21 N9 C20 111.9(8) . .
N2 C1 C2 178.5(8) . .
N1 C2 C1 121.8(5) . .
N1 C2 C3 116.0(4) . .
C1 C2 C3 122.2(5) . .
N3 C3 O2 129.5(5) . .
N3 C3 C2 118.2(4) . .
O2 C3 C2 112.3(5) . .
O2 C4 H4A 109.5 . .
O2 C4 H4B 109.5 . .
H4A C4 H4B 109.5 . .
O2 C4 H4C 109.5 . .
H4A C4 H4C 109.5 . .
H4B C4 H4C 109.5 . .
N5 C5 C6 178.4(7) . .
N4 C6 C5 121.4(5) . .
N4 C6 C7 116.0(5) . .
C5 C6 C7 122.6(5) . .
N6 C7 O4 129.1(5) . .
N6 C7 C6 118.8(4) . .
O4 C7 C6 112.1(5) . .
O4 C8 H8A 109.5 . .
O4 C8 H8B 109.5 . .
H8A C8 H8B 109.5 . .
O4 C8 H8C 109.5 . .
H8A C8 H8C 109.5 . .
H8B C8 H8C 109.5 . .
N8 C9 C10 122.8(4) . .
N8 C9 H9 118.6 . .
C10 C9 H9 118.6 . .
C11 C10 C9 119.9(4) . .
C11 C10 H10 120.1 . .
C9 C10 H10 120.1 . .
C12 C11 C10 116.8(4) . .
C12 C11 C14 122.1(4) . .
C10 C11 C14 121.0(4) . .
C13 C12 C11 120.3(5) . .
C13 C12 H12 119.9 . .
C11 C12 H12 119.9 . .
N8 C13 C12 123.6(5) . .
N8 C13 H13 118.2 . .
C12 C13 H13 118.2 . .
C18 C14 C15 116.6(4) . .
C18 C14 C11 121.7(4) . .
C15 C14 C11 121.7(4) . .
C16 C15 C14 119.7(5) . .
C16 C15 H15 120.1 . .
C14 C15 H15 120.1 . .
N7 C16 C15 124.4(5) . .
N7 C16 H16 117.8 . .
C15 C16 H16 117.8 . .
N7 C17 C18 123.8(4) . .
N7 C17 H17 118.1 . .
C18 C17 H17 118.1 . .
C14 C18 C17 119.9(5) . .
C14 C18 H18 120.0 . .
C17 C18 H18 120.0 . .
O5 C19 N9 124.2(10) . .
O5 C19 H19 117.9 . .
N9 C19 H19 117.9 . .
N9 C20 H20A 109.5 . .
N9 C20 H20B 109.5 . .
H20A C20 H20B 109.5 . .
N9 C20 H20C 109.5 . .
H20A C20 H20C 109.5 . .
H20B C20 H20C 109.5 . .
N9 C21 H21A 109.5 . .
N9 C21 H21B 109.5 . .
H21A C21 H21B 109.5 . .
N9 C21 H21C 109.5 . .
H21A C21 H21C 109.5 . .
H21B C21 H21C 109.5 . .

loop_
_geom_bond_atom_site_label_1
_geom_bond_atom_site_label_2
_geom_bond_distance
_geom_bond_site_symmetry_2
Ni1 N3 2.057(4) 2_666
Ni1 N3 2.057(4) .
Ni1 N1 2.073(4) .
Ni1 N1 2.073(4) 2_666
Ni1 N7 2.105(4) .
Ni1 N7 2.105(4) 2_666
Ni2 N6 2.057(4) .
Ni2 N6 2.057(4) 2_455
Ni2 N4 2.066(4) 2_455
Ni2 N4 2.066(4) .
Ni2 N8 2.103(4) .
Ni2 N8 2.103(4) 2_455
O1 N1 1.264(5) .
O2 C3 1.327(6) .
O2 C4 1.459(9) .
O3 N4 1.278(5) .
O4 C7 1.344(6) .
O4 C8 1.438(7) .
O5 C19 1.208(11) .
N2 C1 1.152(8) .
N1 C2 1.316(7) .
N3 C3 1.263(6) .
N3 H3N 0.873(10) .
N5 C5 1.121(8) .
N4 C6 1.323(6) .
N6 C7 1.259(7) .
N6 H6N 0.876(10) .
N8 C9 1.329(6) .
N8 C13 1.341(6) .
N7 C16 1.321(6) .
N7 C17 1.325(6) .
N9 C19 1.296(12) .
N9 C21 1.414(13) .
N9 C20 1.441(12) .
C1 C2 1.413(8) .
C2 C3 1.445(8) .
C4 H4A 0.9800 .
C4 H4B 0.9800 .
C4 H4C 0.9800 .
C5 C6 1.416(9) .
C6 C7 1.425(8) .
C8 H8A 0.9800 .
C8 H8B 0.9800 .
C8 H8C 0.9800 .
C9 C10 1.394(6) .
C9 H9 0.9500 .
C10 C11 1.377(6) .
C10 H10 0.9500 .
C11 C12 1.371(7) .
C11 C14 1.479(6) .
C12 C13 1.366(7) .
C12 H12 0.9500 .
C13 H13 0.9500 .
C14 C18 1.363(7) .
C14 C15 1.373(7) .
C15 C16 1.366(7) .
C15 H15 0.9500 .
C16 H16 0.9500 .
C17 C18 1.377(7) .
C17 H17 0.9500 .
C18 H18 0.9500 .
C19 H19 0.9500 .
C20 H20A 0.9800 .
C20 H20B 0.9800 .
C20 H20C 0.9800 .
C21 H21A 0.9800 .
C21 H21B 0.9800 .
C21 H21C 0.9800 .
